data_2223711
loop_
_publ_author_name
'Benali-Cherif, Nourredine'
'Boussekine, Houda'
'Boutobba, Zina'
'Dadda, Noureddine'

_publ_section_title
;
 4-Methylanilinium nitrate
;
_journal_coeditor_code DN2484
_journal_issue 11
_journal_name_full 'Acta Crystallographica Section E'
_journal_page_first o2744
_journal_paper_doi 10.1107/S1600536809041488
_journal_volume 65
_journal_year 2009
_chemical_formula_iupac 'C7 H10 N +, N O3 -'
_chemical_formula_moiety 'C7 H10 N +, N O3 -'
_chemical_formula_sum 'C7 H10 N2 O3'
_chemical_formula_weight 170.17
_chemical_name_common 'p-toluidinium nitrate'
_chemical_name_systematic
;
4-Methylanilinium nitrate
;
_space_group_IT_number 14
_symmetry_cell_setting monoclinic
_symmetry_space_group_name_Hall '-P 2yn'
_symmetry_space_group_name_H-M 'P 1 21/n 1'
_atom_sites_solution_hydrogens geom
_atom_sites_solution_primary direct
_atom_sites_solution_secondary difmap
_cell_angle_alpha 90.00
_cell_angle_beta 98.771(2)
_cell_angle_gamma 90.00
_cell_formula_units_Z 4
_cell_length_a 5.6725(9)
_cell_length_b 8.5507(8)
_cell_length_c 17.621(2)
_cell_measurement_reflns_used 24550
_cell_measurement_temperature 100(2)
_cell_measurement_theta_max 31.48
_cell_measurement_theta_min 2.65
_cell_volume 844.69(18)
_computing_cell_refinement 'DENZO and SCALEPACK (Otwinowski & Minor, 1997)'
_computing_data_collection 'KappaCCD (Nonius, 1998)'
_computing_data_reduction 'DENZO and SCALEPACK (Otwinowski & Minor, 1997)'
_computing_molecular_graphics 'ORTEP-3 (Farrugia, 1997) and CAMERON (Pearce <i>et al.</i>,  2000)'
_computing_publication_material 'WinGX (Farrugia, 1999)'
_computing_structure_refinement 'SHELXL97 (Sheldrick, 2008)'
_computing_structure_solution 'SIR2004 (Burla <i>et al.</i>,  2005)'
_diffrn_ambient_temperature 100(2)
_diffrn_measured_fraction_theta_full 0.994
_diffrn_measured_fraction_theta_max 0.994
_diffrn_measurement_device 'Nonius KappaCCD'
_diffrn_measurement_method \w-\q
_diffrn_radiation_monochromator graphite
_diffrn_radiation_source 'fine-focus sealed tube'
_diffrn_radiation_type MoK\a
_diffrn_radiation_wavelength 0.71073
_diffrn_reflns_av_R_equivalents 0.0891
_diffrn_reflns_av_sigmaI/netI 0.1127
_diffrn_reflns_limit_h_max 5
_diffrn_reflns_limit_h_min -8
_diffrn_reflns_limit_k_max 12
_diffrn_reflns_limit_k_min -12
_diffrn_reflns_limit_l_max 25
_diffrn_reflns_limit_l_min -25
_diffrn_reflns_number 24550
_diffrn_reflns_theta_full 31.48
_diffrn_reflns_theta_max 31.48
_diffrn_reflns_theta_min 2.65
_diffrn_standards_number 0
_exptl_absorpt_coefficient_mu 0.106
_exptl_absorpt_correction_type none
_exptl_crystal_colour brown
_exptl_crystal_density_diffrn 1.338
_exptl_crystal_density_method 'not measured'
_exptl_crystal_description prism
_exptl_crystal_F_000 360
_exptl_crystal_size_max 0.2
_exptl_crystal_size_mid 0.15
_exptl_crystal_size_min 0.1
_refine_diff_density_max 0.290
_refine_diff_density_min -0.193
_refine_ls_extinction_method none
_refine_ls_goodness_of_fit_ref 0.906
_refine_ls_hydrogen_treatment constr
_refine_ls_matrix_type full
_refine_ls_number_parameters 111
_refine_ls_number_reflns 2791
_refine_ls_number_restraints 0
_refine_ls_restrained_S_all 0.906
_refine_ls_R_factor_all 0.1236
_refine_ls_R_factor_gt 0.0486
_refine_ls_shift/su_max 0.001
_refine_ls_shift/su_mean 0.000
_refine_ls_structure_factor_coef Fsqd
_refine_ls_weighting_details 'calc w=1/[\s^2^(Fo^2^)+(0.0589P)^2^+0.0000P] where P=(Fo^2^+2Fc^2^)/3'
_refine_ls_weighting_scheme calc
_refine_ls_wR_factor_gt 0.1151
_refine_ls_wR_factor_ref 0.1248
_reflns_number_gt 1228
_reflns_number_total 2791
_reflns_threshold_expression I>2\s(I)
_cod_data_source_file dn2484.cif
_cod_data_source_block I
_cod_original_sg_symbol_H-M 'P 21/n'
_cod_database_code 2223711
_cod_database_fobs_code 2223711

loop_
_symmetry_equiv_pos_as_xyz
'x, y, z'
'-x+1/2, y+1/2, -z+1/2'
'-x, -y, -z'
'x-1/2, -y-1/2, z-1/2'

loop_
_atom_site_type_symbol
_atom_site_label
_atom_site_fract_x
_atom_site_fract_y
_atom_site_fract_z
_atom_site_U_iso_or_equiv
_atom_site_adp_type
_atom_site_calc_flag
_atom_site_refinement_flags
_atom_site_occupancy
_atom_site_disorder_assembly
_atom_site_disorder_group
C C1 0.4327(3) 0.15225(17) 0.90563(9) 0.0212(4) Uani d . 1 . .
C C2 0.2258(3) 0.23416(18) 0.91199(10) 0.0251(4) Uani d . 1 . .
H H2 0.0979 0.2342 0.8721 0.030 Uiso calc R 1 . .
C C3 0.2140(3) 0.31609(19) 0.97933(10) 0.0280(4) Uani d . 1 . .
H H3 0.0752 0.3705 0.9843 0.034 Uiso calc R 1 . .
C C4 0.4025(3) 0.31936(17) 1.03941(10) 0.0261(4) Uani d . 1 . .
C C5 0.6101(3) 0.23714(18) 1.03075(9) 0.0265(4) Uani d . 1 . .
H H5 0.7396 0.2386 1.0701 0.032 Uiso calc R 1 . .
C C6 0.6249(3) 0.15283(17) 0.96364(9) 0.0239(4) Uani d . 1 . .
H H6 0.7629 0.0979 0.9583 0.029 Uiso calc R 1 . .
C C7 0.3867(4) 0.4121(2) 1.11156(10) 0.0347(5) Uani d . 1 . .
H H7A 0.4333 0.5184 1.1044 0.052 Uiso calc R 1 . .
H H7B 0.4911 0.3670 1.1539 0.052 Uiso calc R 1 . .
H H7C 0.2257 0.4099 1.1222 0.052 Uiso calc R 1 . .
N N1 0.4466(2) 0.06544(14) 0.83447(7) 0.0236(3) Uani d . 1 . .
H H1A 0.5927 0.0263 0.8361 0.035 Uiso calc R 1 . .
H H1B 0.4147 0.1296 0.7945 0.035 Uiso calc R 1 . .
H H1C 0.3409 -0.0122 0.8298 0.035 Uiso calc R 1 . .
N N2 0.5736(3) 0.35591(15) 0.71667(8) 0.0249(3) Uani d . 1 . .
O O1 0.7537(2) 0.31274(13) 0.75970(7) 0.0311(3) Uani d . 1 . .
O O2 0.5852(2) 0.45260(13) 0.66347(7) 0.0339(3) Uani d . 1 . .
O O3 0.3676(2) 0.30432(13) 0.72457(7) 0.0295(3) Uani d . 1 . .

loop_
_atom_site_aniso_label
_atom_site_aniso_U_11
_atom_site_aniso_U_22
_atom_site_aniso_U_33
_atom_site_aniso_U_12
_atom_site_aniso_U_13
_atom_site_aniso_U_23
C1 0.0282(9) 0.0117(7) 0.0233(9) -0.0041(7) 0.0031(7) 0.0006(6)
C2 0.0245(9) 0.0180(8) 0.0312(10) -0.0018(7) -0.0012(7) 0.0002(7)
C3 0.0290(10) 0.0182(8) 0.0373(11) 0.0018(7) 0.0066(8) -0.0007(7)
C4 0.0381(10) 0.0130(7) 0.0285(10) -0.0053(7) 0.0095(8) 0.0016(7)
C5 0.0333(10) 0.0207(8) 0.0241(10) -0.0042(7) 0.0001(8) 0.0029(7)
C6 0.0261(9) 0.0167(8) 0.0291(10) 0.0000(7) 0.0051(7) 0.0036(7)
C7 0.0524(12) 0.0222(8) 0.0305(11) -0.0023(8) 0.0097(9) -0.0023(7)
N1 0.0277(8) 0.0166(6) 0.0260(8) -0.0014(6) 0.0022(6) 0.0002(6)
N2 0.0290(8) 0.0169(7) 0.0279(8) 0.0011(6) 0.0018(7) -0.0022(6)
O1 0.0276(7) 0.0305(7) 0.0326(7) 0.0051(6) -0.0038(6) 0.0023(6)
O2 0.0354(7) 0.0252(6) 0.0397(8) -0.0020(6) 0.0008(6) 0.0139(6)
O3 0.0277(7) 0.0267(6) 0.0338(7) -0.0015(5) 0.0041(5) 0.0052(5)

loop_
_atom_type_symbol
_atom_type_description
_atom_type_scat_dispersion_real
_atom_type_scat_dispersion_imag
_atom_type_scat_source
C C 0.0033 0.0016 'International Tables Vol C Tables 4.2.6.8 and 6.1.1.4'
H H 0.0000 0.0000 'International Tables Vol C Tables 4.2.6.8 and 6.1.1.4'
N N 0.0061 0.0033 'International Tables Vol C Tables 4.2.6.8 and 6.1.1.4'
O O 0.0106 0.0060 'International Tables Vol C Tables 4.2.6.8 and 6.1.1.4'

loop_
_geom_angle_atom_site_label_1
_geom_angle_atom_site_label_2
_geom_angle_atom_site_label_3
_geom_angle_site_symmetry_1
_geom_angle_site_symmetry_3
_geom_angle
_geom_angle_publ_flag
C6 C1 C2 . . 121.53(15) ?
C6 C1 N1 . . 119.74(14) ?
C2 C1 N1 . . 118.73(14) ?
C1 C2 C3 . . 118.41(16) ?
C1 C2 H2 . . 120.8 ?
C3 C2 H2 . . 120.8 ?
C4 C3 C2 . . 122.09(16) ?
C4 C3 H3 . . 119.0 ?
C2 C3 H3 . . 119.0 ?
C3 C4 C5 . . 118.08(16) ?
C3 C4 C7 . . 121.01(16) ?
C5 C4 C7 . . 120.90(17) ?
C6 C5 C4 . . 120.75(16) ?
C6 C5 H5 . . 119.6 ?
C4 C5 H5 . . 119.6 ?
C1 C6 C5 . . 119.14(16) ?
C1 C6 H6 . . 120.4 ?
C5 C6 H6 . . 120.4 ?
C4 C7 H7A . . 109.5 ?
C4 C7 H7B . . 109.5 ?
H7A C7 H7B . . 109.5 ?
C4 C7 H7C . . 109.5 ?
H7A C7 H7C . . 109.5 ?
H7B C7 H7C . . 109.5 ?
C1 N1 H1A . . 109.5 ?
C1 N1 H1B . . 109.5 ?
H1A N1 H1B . . 109.5 ?
C1 N1 H1C . . 109.5 ?
H1A N1 H1C . . 109.5 ?
H1B N1 H1C . . 109.5 ?
O1 N2 O2 . . 121.47(14) ?
O1 N2 O3 . . 121.07(14) ?
O2 N2 O3 . . 117.45(14) ?

loop_
_geom_bond_atom_site_label_1
_geom_bond_atom_site_label_2
_geom_bond_site_symmetry_2
_geom_bond_distance
_geom_bond_publ_flag
C1 C6 . 1.376(2) ?
C1 C2 . 1.386(2) ?
C1 N1 . 1.470(2) ?
C2 C3 . 1.388(2) ?
C2 H2 . 0.9300 ?
C3 C4 . 1.385(2) ?
C3 H3 . 0.9300 ?
C4 C5 . 1.399(2) ?
C4 C7 . 1.513(2) ?
C5 C6 . 1.398(2) ?
C5 H5 . 0.9300 ?
C6 H6 . 0.9300 ?
C7 H7A . 0.9600 ?
C7 H7B . 0.9600 ?
C7 H7C . 0.9600 ?
N1 H1A . 0.8900 ?
N1 H1B . 0.8900 ?
N1 H1C . 0.8900 ?
N2 O1 . 1.2325(17) ?
N2 O2 . 1.2592(16) ?
N2 O3 . 1.2759(17) ?

loop_
_geom_hbond_atom_site_label_D
_geom_hbond_atom_site_label_H
_geom_hbond_atom_site_label_A
_geom_hbond_site_symmetry_A
_geom_hbond_distance_DH
_geom_hbond_distance_HA
_geom_hbond_distance_DA
_geom_hbond_angle_DHA
N1 H1B O3 . 0.89 1.93 2.8032(17) 167.2
N1 H1A O2 2_646 0.89 1.93 2.8208(18) 176.6
N1 H1C O3 2_546 0.89 2.11 2.9461(17) 157.3
N1 H1C O2 2_546 0.89 2.46 3.1726(18) 137.8
